data_2213617
loop_
_publ_author_name
'Kalkan, H\"useyin'
'Ustaba\,s, Re\,sat'
'Sancak, Kemal'
'\"Unver, Yasemin'
'V\'azquez-L\'opez, Ezequiel M.'

_publ_section_title 4-[3-(1<i>H</i>-Imidazol-1-yl)propyl]-3-phenyl-1<i>H</i>-1,2,4-triazol-5(4<i>H</i>)-one
_journal_coeditor_code XU2235
_journal_issue 5
_journal_name_full 'Acta Crystallographica Section E'
_journal_page_first o2449
_journal_page_last o2451
_journal_paper_doi 10.1107/S1600536807017321
_journal_volume 63
_journal_year 2007
_chemical_formula_iupac 'C14 H15 N5 O'
_chemical_formula_moiety 'C14 H15 N5 O'
_chemical_formula_sum 'C14 H15 N5 O'
_chemical_formula_weight 269.31
_chemical_melting_point 456.5(5)
_chemical_name_systematic
;
4-[3-(1H-Imidazol-1-yl)propyl]-3-phenyl-1H-1,2,4-triazol-5(4H)-one
;
_space_group_IT_number 19
_symmetry_cell_setting orthorhombic
_symmetry_space_group_name_Hall 'P 2ac 2ab'
_symmetry_space_group_name_H-M 'P 21 21 21'
_atom_sites_solution_hydrogens geom
_atom_sites_solution_primary direct
_atom_sites_solution_secondary difmap
_cell_angle_alpha 90.00
_cell_angle_beta 90.00
_cell_angle_gamma 90.00
_cell_formula_units_Z 8
_cell_length_a 10.073(5)
_cell_length_b 15.594(8)
_cell_length_c 17.669(9)
_cell_measurement_reflns_used 2237
_cell_measurement_temperature 293(2)
_cell_measurement_theta_max 26.0
_cell_measurement_theta_min 2.3
_cell_volume 2775(2)
_computing_cell_refinement 'SAINT (Bruker, 1997)'
_computing_data_collection 'SMART (Bruker, 1997)'
_computing_data_reduction SAINT
_computing_molecular_graphics 'ORTEP-3 for Windows (Farrugia, 1997)'
_computing_publication_material 'WinGX (Farrugia, 1999)'
_computing_structure_refinement 'SHELXL97 (Sheldrick, 1997)'
_computing_structure_solution 'SHELXS97 (Sheldrick, 1997)'
_diffrn_ambient_temperature 293(2)
_diffrn_measured_fraction_theta_full 0.98
_diffrn_measured_fraction_theta_max 0.98
_diffrn_measurement_device_type 'Bruker SMART CCD area-detector'
_diffrn_measurement_method '\f and \w'
_diffrn_radiation_monochromator graphite
_diffrn_radiation_source 'fine-focus sealed tube'
_diffrn_radiation_type MoK\a
_diffrn_radiation_wavelength 0.71073
_diffrn_reflns_av_R_equivalents 0.046
_diffrn_reflns_av_sigmaI/netI 0.040
_diffrn_reflns_limit_h_max 12
_diffrn_reflns_limit_h_min -8
_diffrn_reflns_limit_k_max 19
_diffrn_reflns_limit_k_min -19
_diffrn_reflns_limit_l_max 21
_diffrn_reflns_limit_l_min -21
_diffrn_reflns_number 13657
_diffrn_reflns_theta_full 26.0
_diffrn_reflns_theta_max 26.0
_diffrn_reflns_theta_min 2.3
_diffrn_standards_interval_count 0
_diffrn_standards_interval_time 0
_diffrn_standards_number 0
_exptl_absorpt_coefficient_mu 0.087
_exptl_absorpt_correction_type none
_exptl_crystal_colour colourless
_exptl_crystal_density_diffrn 1.289
_exptl_crystal_density_method 'not measured'
_exptl_crystal_description prism
_exptl_crystal_F_000 1136
_exptl_crystal_size_max 0.50
_exptl_crystal_size_mid 0.45
_exptl_crystal_size_min 0.40
_refine_diff_density_max 0.20
_refine_diff_density_min -0.15
_refine_ls_extinction_method none
_refine_ls_goodness_of_fit_ref 1.004
_refine_ls_hydrogen_treatment constr
_refine_ls_matrix_type full
_refine_ls_number_parameters 362
_refine_ls_number_reflns 2953
_refine_ls_number_restraints 0
_refine_ls_restrained_S_all 1.004
_refine_ls_R_factor_all 0.071
_refine_ls_R_factor_gt 0.047
_refine_ls_shift/su_max 0.000
_refine_ls_shift/su_mean 0.000
_refine_ls_structure_factor_coef Fsqd
_refine_ls_weighting_details 'calc w=1/[\s^2^(Fo^2^)+(0.0623P)^2^] where P=(Fo^2^+2Fc^2^)/3'
_refine_ls_weighting_scheme calc
_refine_ls_wR_factor_gt 0.096
_refine_ls_wR_factor_ref 0.105
_reflns_number_gt 2237
_reflns_number_total 2953
_reflns_threshold_expression I>2\s(I)
_cod_data_source_file xu2235.cif
_cod_data_source_block I
_cod_depositor_comments
;
The following automatic conversions were performed:

'_chemical_melting_point' value '456-457' was changed to '456.5(5)' -
the average value was taken and precision was estimated.

Automatic conversion script
Id: cif_fix_values 1646 2011-03-28 12:23:43Z adriana 

The following automatic conversions were performed:

'_chemical_melting_point' value '456-457' was changed to '456.5(5)' -
the average value was taken and precision was estimated.

Automatic conversion script
Id: cif_fix_values 1715 2011-07-08 13:25:40Z adriana 
;
_cod_database_code 2213617
_cod_database_fobs_code 2213617

loop_
_symmetry_equiv_pos_as_xyz
'x, y, z'
'-x+1/2, -y, z+1/2'
'x+1/2, -y+1/2, -z'
'-x, y+1/2, -z+1/2'

loop_
_atom_site_type_symbol
_atom_site_label
_atom_site_fract_x
_atom_site_fract_y
_atom_site_fract_z
_atom_site_U_iso_or_equiv
_atom_site_adp_type
_atom_site_calc_flag
_atom_site_refinement_flags
_atom_site_occupancy
N N2B 0.0427(2) 0.35199(14) 0.19297(11) 0.0430(5) Uani d . 1
N N3B 0.0644(2) 0.55298(15) 0.01770(13) 0.0539(6) Uani d . 1
C C8B -0.0184(3) 0.59490(17) -0.03183(15) 0.0511(8) Uani d . 1
C C4B -0.0611(3) 0.3650(2) 0.13666(15) 0.0549(8) Uani d . 1
H H4B2 -0.1340 0.3961 0.1598 0.066 Uiso calc R 1
H H4B1 -0.0946 0.3096 0.1206 0.066 Uiso calc R 1
N N5B 0.0425(3) 0.61543(16) -0.09378(14) 0.0631(7) Uani d . 1
C C6B 0.0296(3) 0.50458(17) 0.08641(13) 0.0500(7) Uani d . 1
H H6B2 -0.0419 0.5338 0.1127 0.060 Uiso calc R 1
H H6B1 0.1057 0.5027 0.1200 0.060 Uiso calc R 1
C C9B -0.1573(3) 0.61681(17) -0.01750(15) 0.0473(7) Uani d . 1
N N4B 0.1691(3) 0.58538(18) -0.08347(15) 0.0722(8) Uani d . 1
H H7B 0.2309 0.5912 -0.1167 0.087 Uiso calc R 1
C C2B 0.1389(3) 0.29074(19) 0.19174(15) 0.0500(7) Uani d . 1
H H2B 0.1522 0.2496 0.1544 0.060 Uiso calc R 1
C C5B -0.0133(3) 0.41417(18) 0.06763(15) 0.0562(8) Uani d . 1
H H5B1 0.0609 0.3837 0.0451 0.067 Uiso calc R 1
H H5B2 -0.0841 0.4163 0.0305 0.067 Uiso calc R 1
N N1B 0.1621(3) 0.36827(17) 0.29559(14) 0.0635(8) Uani d . 1
C C3B 0.0609(3) 0.39623(19) 0.25697(16) 0.0595(8) Uani d . 1
H H3B 0.0075 0.4417 0.2721 0.071 Uiso calc R 1
O O1B 0.2866(3) 0.51084(18) 0.00934(14) 0.0891(8) Uani d . 1
C C7B 0.1878(4) 0.5456(2) -0.01591(18) 0.0639(9) Uani d . 1
C C10B -0.1950(3) 0.6629(2) 0.04638(16) 0.0584(8) Uani d . 1
H H10B -0.1310 0.6781 0.0819 0.070 Uiso calc R 1
C C11B -0.3246(3) 0.6863(2) 0.05790(19) 0.0680(9) Uani d . 1
H H11B -0.3475 0.7179 0.1006 0.082 Uiso calc R 1
C C1B 0.2106(3) 0.3012(2) 0.25458(16) 0.0554(8) Uani d . 1
H H1B 0.2830 0.2677 0.2684 0.066 Uiso calc R 1
C C12B -0.4196(4) 0.6637(3) 0.0073(2) 0.0784(10) Uani d . 1
H H12B -0.5075 0.6793 0.0156 0.094 Uiso calc R 1
C C14B -0.2561(4) 0.5950(2) -0.06789(19) 0.0692(10) Uani d . 1
H H14B -0.2347 0.5639 -0.1111 0.083 Uiso calc R 1
C C13B -0.3867(4) 0.6185(3) -0.0553(2) 0.0790(11) Uani d . 1
H H13B -0.4520 0.6032 -0.0899 0.095 Uiso calc R 1
N N2A 0.5421(2) 0.34817(14) 0.06132(11) 0.0433(5) Uani d . 1
N N3A 0.5819(2) 0.55965(14) 0.22840(12) 0.0436(5) Uani d . 1
N N4A 0.6829(3) 0.59900(15) 0.32935(14) 0.0575(7) Uani d . 1
H H7A 0.7432 0.6064 0.3632 0.069 Uiso calc R 1
C C8A 0.4969(3) 0.60634(16) 0.27371(14) 0.0461(7) Uani d . 1
N N1A 0.6579(3) 0.35869(16) -0.04299(12) 0.0576(7) Uani d . 1
N N5A 0.5562(3) 0.63157(15) 0.33515(13) 0.0575(7) Uani d . 1
O O1A 0.8015(2) 0.51731(16) 0.24348(13) 0.0727(7) Uani d . 1
C C6A 0.5473(3) 0.50718(16) 0.16327(13) 0.0460(6) Uani d . 1
H H6A1 0.6242 0.5020 0.1305 0.055 Uiso calc R 1
H H6A2 0.4776 0.5355 0.1348 0.055 Uiso calc R 1
C C7A 0.7020(3) 0.55446(19) 0.26513(16) 0.0515(7) Uani d . 1
C C5A 0.5006(3) 0.41853(17) 0.18566(14) 0.0542(8) Uani d . 1
H H5A2 0.4330 0.4239 0.2245 0.065 Uiso calc R 1
H H5A1 0.5746 0.3872 0.2073 0.065 Uiso calc R 1
C C9A 0.3597(3) 0.62835(18) 0.25528(16) 0.0503(7) Uani d . 1
C C4A 0.4444(3) 0.36764(19) 0.11982(14) 0.0540(8) Uani d . 1
H H4A1 0.4080 0.3143 0.1389 0.065 Uiso calc R 1
H H4A2 0.3722 0.3999 0.0973 0.065 Uiso calc R 1
C C3A 0.5610(3) 0.39115(18) -0.00330(15) 0.0547(8) Uani d . 1
H H3A 0.5111 0.4384 -0.0181 0.066 Uiso calc R 1
C C2A 0.6338(3) 0.2845(2) 0.06285(17) 0.0562(8) Uani d . 1
H H2A 0.6459 0.2440 0.1009 0.067 Uiso calc R 1
C C1A 0.7031(3) 0.29136(19) -0.00115(16) 0.0563(8) Uani d . 1
H H1A 0.7724 0.2553 -0.0152 0.068 Uiso calc R 1
C C12A 0.1028(4) 0.6735(3) 0.2198(3) 0.0885(13) Uani d . 1
H H12A 0.0162 0.6896 0.2084 0.106 Uiso calc R 1
C C14A 0.2569(4) 0.6083(2) 0.3039(2) 0.0688(9) Uani d . 1
H H14A 0.2743 0.5798 0.3490 0.083 Uiso calc R 1
C C11A 0.2005(5) 0.6929(3) 0.1719(2) 0.0977(14) Uani d . 1
H H11A 0.1813 0.7209 0.1268 0.117 Uiso calc R 1
C C10A 0.3307(4) 0.6715(3) 0.1890(2) 0.0813(12) Uani d . 1
H H10A 0.3986 0.6863 0.1559 0.098 Uiso calc R 1
C C13A 0.1282(4) 0.6306(3) 0.2852(3) 0.0839(12) Uani d . 1
H H13A 0.0588 0.6163 0.3175 0.101 Uiso calc R 1

loop_
_atom_site_aniso_label
_atom_site_aniso_U_11
_atom_site_aniso_U_22
_atom_site_aniso_U_33
_atom_site_aniso_U_12
_atom_site_aniso_U_13
_atom_site_aniso_U_23
N2B 0.0464(14) 0.0483(12) 0.0343(11) -0.0056(12) -0.0023(10) 0.0031(9)
N3B 0.0574(16) 0.0581(14) 0.0461(13) 0.0092(13) 0.0138(12) 0.0100(12)
C8B 0.067(2) 0.0463(15) 0.0396(15) 0.0054(15) 0.0023(14) 0.0014(12)
C4B 0.0585(19) 0.0612(18) 0.0448(15) -0.0102(16) -0.0119(14) 0.0069(13)
N5B 0.0771(19) 0.0605(15) 0.0517(14) 0.0119(16) 0.0188(14) 0.0124(12)
C6B 0.0584(18) 0.0571(16) 0.0344(13) 0.0018(16) 0.0054(13) 0.0072(12)
C9B 0.0589(19) 0.0394(13) 0.0437(14) 0.0014(14) 0.0012(14) 0.0008(13)
N4B 0.076(2) 0.0727(17) 0.0674(17) 0.0188(16) 0.0328(15) 0.0200(14)
C2B 0.0534(18) 0.0566(17) 0.0399(15) 0.0073(16) 0.0033(13) -0.0022(13)
C5B 0.072(2) 0.0630(17) 0.0336(13) -0.0032(17) -0.0111(14) 0.0019(13)
N1B 0.0660(19) 0.0746(18) 0.0498(14) 0.0097(16) -0.0190(13) -0.0101(13)
C3B 0.074(2) 0.0609(19) 0.0440(16) 0.0103(18) -0.0098(16) -0.0118(14)
O1B 0.0665(16) 0.1042(19) 0.0966(19) 0.0278(16) 0.0185(15) 0.0306(16)
C7B 0.067(2) 0.0631(19) 0.0619(19) 0.0114(18) 0.0214(18) 0.0129(16)
C10B 0.058(2) 0.0636(19) 0.0538(17) -0.0046(18) -0.0018(14) -0.0052(15)
C11B 0.062(2) 0.076(2) 0.066(2) 0.009(2) 0.0125(18) -0.0025(17)
C1B 0.0432(17) 0.072(2) 0.0512(17) 0.0037(16) 0.0013(14) 0.0063(16)
C12B 0.058(2) 0.094(3) 0.082(3) 0.010(2) 0.001(2) 0.022(2)
C14B 0.085(3) 0.064(2) 0.0586(19) 0.000(2) -0.0084(18) -0.0115(17)
C13B 0.064(3) 0.095(3) 0.078(3) -0.012(2) -0.0237(19) 0.008(2)
N2A 0.0494(14) 0.0482(12) 0.0322(11) -0.0097(12) 0.0051(10) -0.0026(9)
N3A 0.0453(13) 0.0450(12) 0.0405(11) 0.0017(11) -0.0030(10) -0.0080(10)
N4A 0.0633(18) 0.0567(14) 0.0525(13) 0.0103(14) -0.0216(12) -0.0139(12)
C8A 0.0565(18) 0.0377(14) 0.0440(15) 0.0075(14) -0.0018(13) -0.0049(12)
N1A 0.0687(18) 0.0638(16) 0.0404(12) -0.0012(15) 0.0151(12) -0.0011(12)
N5A 0.0664(18) 0.0579(14) 0.0481(13) 0.0150(14) -0.0124(13) -0.0132(12)
O1A 0.0513(14) 0.0882(16) 0.0787(15) 0.0181(13) -0.0113(12) -0.0175(13)
C6A 0.0535(17) 0.0491(15) 0.0353(13) 0.0032(15) -0.0018(12) -0.0050(11)
C7A 0.0490(18) 0.0522(16) 0.0532(16) 0.0037(15) -0.0067(15) -0.0050(14)
C5A 0.068(2) 0.0587(16) 0.0354(14) -0.0116(16) 0.0124(13) -0.0054(12)
C9A 0.0548(19) 0.0450(15) 0.0512(17) 0.0076(14) -0.0048(15) -0.0105(13)
C4A 0.0584(19) 0.0599(17) 0.0438(15) -0.0194(16) 0.0165(14) -0.0095(13)
C3A 0.070(2) 0.0560(16) 0.0378(14) 0.0112(17) 0.0107(15) 0.0049(13)
C2A 0.067(2) 0.0522(17) 0.0495(17) 0.0018(18) -0.0051(16) 0.0041(14)
C1A 0.0609(19) 0.0568(17) 0.0514(17) 0.0090(16) 0.0015(16) -0.0117(15)
C12A 0.060(2) 0.105(3) 0.101(3) 0.026(2) -0.015(2) -0.038(3)
C14A 0.068(2) 0.064(2) 0.075(2) -0.003(2) 0.0002(18) -0.0062(18)
C11A 0.093(3) 0.114(3) 0.086(3) 0.044(3) -0.023(3) -0.001(3)
C10A 0.068(3) 0.108(3) 0.068(2) 0.031(2) 0.0000(18) 0.014(2)
C13A 0.057(2) 0.092(3) 0.103(3) -0.003(2) 0.011(2) -0.022(3)

loop_
_atom_type_symbol
_atom_type_description
_atom_type_scat_dispersion_real
_atom_type_scat_dispersion_imag
_atom_type_scat_source
C C 0.0033 0.0000 'International Tables Vol C Tables 4.2.6.8 and 6.1.1.4'
H H 0.0000 0.0000 'International Tables Vol C Tables 4.2.6.8 and 6.1.1.4'
N N 0.0061 0.0000 'International Tables Vol C Tables 4.2.6.8 and 6.1.1.4'
O O 0.0106 0.0000 'International Tables Vol C Tables 4.2.6.8 and 6.1.1.4'

loop_
_geom_angle_atom_site_label_1
_geom_angle_atom_site_label_2
_geom_angle_atom_site_label_3
_geom_angle
_geom_angle_publ_flag
C3B N2B C2B 106.1(2) y
C3B N2B C4B 127.2(3) y
C2B N2B C4B 126.7(2) y
C8B N3B C7B 108.2(2) ?
C8B N3B C6B 128.7(2) ?
C7B N3B C6B 121.7(2) ?
N5B C8B N3B 111.6(3) ?
N5B C8B C9B 122.8(3) ?
N3B C8B C9B 125.6(2) ?
N2B C4B C5B 113.0(2) ?
N2B C4B H4B2 109.0 ?
C5B C4B H4B2 109.0 ?
N2B C4B H4B1 109.0 ?
C5B C4B H4B1 109.0 ?
H4B2 C4B H4B1 107.8 ?
C8B N5B N4B 104.1(3) ?
N3B C6B C5B 111.4(2) ?
N3B C6B H6B2 109.3 ?
C5B C6B H6B2 109.3 ?
N3B C6B H6B1 109.3 ?
C5B C6B H6B1 109.3 ?
H6B2 C6B H6B1 108.0 ?
C14B C9B C10B 117.1(3) ?
C14B C9B C8B 121.4(3) ?
C10B C9B C8B 121.5(3) ?
C7B N4B N5B 113.7(3) ?
C7B N4B H7B 123.1 ?
N5B N4B H7B 123.1 ?
C1B C2B N2B 106.6(3) ?
C1B C2B H2B 126.7 ?
N2B C2B H2B 126.7 ?
C6B C5B C4B 112.7(2) ?
C6B C5B H5B1 109.1 ?
C4B C5B H5B1 109.1 ?
C6B C5B H5B2 109.1 ?
C4B C5B H5B2 109.1 ?
H5B1 C5B H5B2 107.8 ?
C3B N1B C1B 105.0(2) ?
N1B C3B N2B 112.2(3) ?
N1B C3B H3B 123.9 ?
N2B C3B H3B 123.9 ?
O1B C7B N4B 129.7(3) ?
O1B C7B N3B 127.9(3) ?
N4B C7B N3B 102.4(3) ?
C11B C10B C9B 121.2(3) ?
C11B C10B H10B 119.4 ?
C9B C10B H10B 119.4 ?
C12B C11B C10B 120.3(3) ?
C12B C11B H11B 119.8 ?
C10B C11B H11B 119.8 ?
C2B C1B N1B 110.0(3) ?
C2B C1B H1B 125.0 ?
N1B C1B H1B 125.0 ?
C13B C12B C11B 120.1(4) ?
C13B C12B H12B 120.0 ?
C11B C12B H12B 120.0 ?
C9B C14B C13B 121.1(3) ?
C9B C14B H14B 119.4 ?
C13B C14B H14B 119.4 ?
C12B C13B C14B 120.2(3) ?
C12B C13B H13B 119.9 ?
C14B C13B H13B 119.9 ?
C3A N2A C2A 106.7(2) y
C3A N2A C4A 126.6(3) y
C2A N2A C4A 126.7(2) y
C7A N3A C8A 107.7(2) ?
C7A N3A C6A 123.5(2) ?
C8A N3A C6A 127.3(2) ?
C7A N4A N5A 112.7(2) ?
C7A N4A H7A 123.6 ?
N5A N4A H7A 123.6 ?
N5A C8A N3A 111.0(3) ?
N5A C8A C9A 123.4(3) ?
N3A C8A C9A 125.6(2) ?
C3A N1A C1A 104.9(2) ?
C8A N5A N4A 104.6(2) ?
N3A C6A C5A 112.4(2) ?
N3A C6A H6A1 109.1 ?
C5A C6A H6A1 109.1 ?
N3A C6A H6A2 109.1 ?
C5A C6A H6A2 109.1 ?
H6A1 C6A H6A2 107.8 ?
O1A C7A N4A 128.9(3) ?
O1A C7A N3A 127.1(3) ?
N4A C7A N3A 104.0(2) ?
C6A C5A C4A 113.2(2) ?
C6A C5A H5A2 108.9 ?
C4A C5A H5A2 108.9 ?
C6A C5A H5A1 108.9 ?
C4A C5A H5A1 108.9 ?
H5A2 C5A H5A1 107.8 ?
C14A C9A C10A 118.6(3) ?
C14A C9A C8A 121.2(3) ?
C10A C9A C8A 120.2(3) ?
N2A C4A C5A 113.6(2) ?
N2A C4A H4A1 108.8 ?
C5A C4A H4A1 108.8 ?
N2A C4A H4A2 108.8 ?
C5A C4A H4A2 108.8 ?
H4A1 C4A H4A2 107.7 ?
N1A C3A N2A 111.8(3) ?
N1A C3A H3A 124.1 ?
N2A C3A H3A 124.1 ?
C1A C2A N2A 106.3(3) ?
C1A C2A H2A 126.9 ?
N2A C2A H2A 126.9 ?
C2A C1A N1A 110.3(3) ?
C2A C1A H1A 124.8 ?
N1A C1A H1A 124.8 ?
C11A C12A C13A 120.8(4) ?
C11A C12A H12A 119.6 ?
C13A C12A H12A 119.6 ?
C9A C14A C13A 119.9(4) ?
C9A C14A H14A 120.1 ?
C13A C14A H14A 120.1 ?
C12A C11A C10A 120.4(4) ?
C12A C11A H11A 119.8 ?
C10A C11A H11A 119.8 ?
C9A C10A C11A 120.1(4) ?
C9A C10A H10A 119.9 ?
C11A C10A H10A 119.9 ?
C12A C13A C14A 120.2(4) ?
C12A C13A H13A 119.9 ?
C14A C13A H13A 119.9 ?

loop_
_geom_bond_atom_site_label_1
_geom_bond_atom_site_label_2
_geom_bond_distance
_geom_bond_publ_flag
N2B C3B 1.337(3) y
N2B C2B 1.361(4) y
N2B C4B 1.458(3) y
N3B C8B 1.374(3) y
N3B C7B 1.383(4) ?
N3B C6B 1.472(3) ?
C8B N5B 1.295(4) ?
C8B C9B 1.463(4) ?
C4B C5B 1.520(4) ?
C4B H4B2 0.9700 ?
C4B H4B1 0.9700 ?
N5B N4B 1.370(4) y
C6B C5B 1.511(4) ?
C6B H6B2 0.9700 ?
C6B H6B1 0.9700 ?
C9B C14B 1.378(4) ?
C9B C10B 1.391(4) ?
N4B C7B 1.358(4) ?
N4B H7B 0.8600 ?
C2B C1B 1.334(4) ?
C2B H2B 0.9300 ?
C5B H5B1 0.9700 ?
C5B H5B2 0.9700 ?
N1B C3B 1.301(4) ?
N1B C1B 1.363(4) y
C3B H3B 0.9300 ?
O1B C7B 1.218(4) y
C10B C11B 1.371(4) ?
C10B H10B 0.9300 ?
C11B C12B 1.357(5) ?
C11B H11B 0.9300 ?
C1B H1B 0.9300 ?
C12B C13B 1.352(5) ?
C12B H12B 0.9300 ?
C14B C13B 1.384(5) ?
C14B H14B 0.9300 ?
C13B H13B 0.9300 ?
N2A C3A 1.338(3) y
N2A C2A 1.357(4) y
N2A C4A 1.459(3) y
N3A C7A 1.375(4) ?
N3A C8A 1.380(3) y
N3A C6A 1.454(3) ?
N4A C7A 1.344(4) ?
N4A N5A 1.378(4) y
N4A H7A 0.8600 ?
C8A N5A 1.300(3) ?
C8A C9A 1.460(4) ?
N1A C3A 1.304(4) ?
N1A C1A 1.362(4) y
O1A C7A 1.219(3) y
C6A C5A 1.513(4) ?
C6A H6A1 0.9700 ?
C6A H6A2 0.9700 ?
C5A C4A 1.518(4) ?
C5A H5A2 0.9700 ?
C5A H5A1 0.9700 ?
C9A C14A 1.381(5) ?
C9A C10A 1.382(4) ?
C4A H4A1 0.9700 ?
C4A H4A2 0.9700 ?
C3A H3A 0.9300 ?
C2A C1A 1.333(4) ?
C2A H2A 0.9300 ?
C1A H1A 0.9300 ?
C12A C11A 1.333(6) ?
C12A C13A 1.360(6) ?
C12A H12A 0.9300 ?
C14A C13A 1.382(6) ?
C14A H14A 0.9300 ?
C11A C10A 1.386(5) ?
C11A H11A 0.9300 ?
C10A H10A 0.9300 ?
C13A H13A 0.9300 ?

loop_
_geom_hbond_atom_site_label_D
_geom_hbond_atom_site_label_H
_geom_hbond_atom_site_label_A
_geom_hbond_site_symmetry_A
_geom_hbond_distance_DH
_geom_hbond_distance_HA
_geom_hbond_distance_DA
_geom_hbond_angle_DHA
_geom_hbond_publ_flag
N4A H7A N1A 2_665 0.86 2.010 2.845(4) 164 yes
N4B H7B N1B 2_564 0.86 1.992 2.825(4) 163 yes
C2B H2B N1A 3_455 0.93 2.594 3.518(4) 172 yes
C3A H3A O1B . 0.93 2.574 3.343(4) 140 yes
C3B H3B O1A 1_455 0.93 2.440 3.233(4) 143 yes
C4A H4A2 O1B . 0.97 2.480 3.365(4) 152 yes
C4B H4B2 O1A 1_455 0.97 2.487 3.335(4) 146 yes

loop_
_geom_torsion_atom_site_label_1
_geom_torsion_atom_site_label_2
_geom_torsion_atom_site_label_3
_geom_torsion_atom_site_label_4
_geom_torsion
C7B N3B C8B N5B -0.6(3)
C6B N3B C8B N5B -166.8(3)
C7B N3B C8B C9B -179.0(3)
C6B N3B C8B C9B 14.9(4)
C3B N2B C4B C5B 100.9(3)
C2B N2B C4B C5B -80.8(3)
N3B C8B N5B N4B 0.1(3)
C9B C8B N5B N4B 178.5(3)
C8B N3B C6B C5B 82.3(3)
C7B N3B C6B C5B -82.2(3)
N5B C8B C9B C14B 53.6(4)
N3B C8B C9B C14B -128.2(3)
N5B C8B C9B C10B -124.4(3)
N3B C8B C9B C10B 53.9(4)
C8B N5B N4B C7B 0.5(4)
C3B N2B C2B C1B -0.3(3)
C4B N2B C2B C1B -178.8(3)
N3B C6B C5B C4B -175.1(2)
N2B C4B C5B C6B -63.8(3)
C1B N1B C3B N2B -0.9(4)
C2B N2B C3B N1B 0.8(3)
C4B N2B C3B N1B 179.3(3)
N5B N4B C7B O1B 178.2(4)
N5B N4B C7B N3B -0.8(4)
C8B N3B C7B O1B -178.3(3)
C6B N3B C7B O1B -10.9(5)
C8B N3B C7B N4B 0.8(3)
C6B N3B C7B N4B 168.1(2)
C14B C9B C10B C11B -0.8(5)
C8B C9B C10B C11B 177.2(3)
C9B C10B C11B C12B 1.0(5)
N2B C2B C1B N1B -0.3(3)
C3B N1B C1B C2B 0.7(4)
C10B C11B C12B C13B -0.6(6)
C10B C9B C14B C13B 0.3(5)
C8B C9B C14B C13B -177.7(3)
C11B C12B C13B C14B 0.1(6)
C9B C14B C13B C12B 0.0(6)
C7A N3A C8A N5A 1.0(3)
C6A N3A C8A N5A 167.2(2)
C7A N3A C8A C9A 178.8(3)
C6A N3A C8A C9A -15.1(4)
N3A C8A N5A N4A -0.7(3)
C9A C8A N5A N4A -178.6(3)
C7A N4A N5A C8A 0.2(3)
C7A N3A C6A C5A 81.5(3)
C8A N3A C6A C5A -82.6(3)
N5A N4A C7A O1A -179.3(3)
N5A N4A C7A N3A 0.4(3)
C8A N3A C7A O1A 178.9(3)
C6A N3A C7A O1A 12.1(5)
C8A N3A C7A N4A -0.8(3)
C6A N3A C7A N4A -167.6(2)
N3A C6A C5A C4A 171.3(2)
N5A C8A C9A C14A -56.9(4)
N3A C8A C9A C14A 125.6(3)
N5A C8A C9A C10A 121.8(3)
N3A C8A C9A C10A -55.7(4)
C3A N2A C4A C5A -97.8(3)
C2A N2A C4A C5A 80.2(3)
C6A C5A C4A N2A 64.5(3)
C1A N1A C3A N2A 0.0(3)
C2A N2A C3A N1A 0.4(3)
C4A N2A C3A N1A 178.7(2)
C3A N2A C2A C1A -0.5(3)
C4A N2A C2A C1A -178.8(3)
N2A C2A C1A N1A 0.5(3)
C3A N1A C1A C2A -0.3(3)
C10A C9A C14A C13A 0.7(5)
C8A C9A C14A C13A 179.4(3)
C13A C12A C11A C10A -1.7(7)
C14A C9A C10A C11A -0.8(6)
C8A C9A C10A C11A -179.6(4)
C12A C11A C10A C9A 1.4(7)
C11A C12A C13A C14A 1.6(6)
C9A C14A C13A C12A -1.1(6)

loop_
_cod_related_entry_id
_cod_related_entry_database
_cod_related_entry_code
1 ChemSpider 26231340
